data_1530839
loop_
_publ_author_name
'Subramanian, V.'
'Seff, K.'

_publ_section_title
;
 Crystal structure of dehydrated cesium- and thalliumexchanged zeolite A
;
_journal_name_full 'Journal of Physical Chemistry'
_journal_page_first 2166
_journal_page_last 2169
_journal_volume 83
_journal_year 1979
_chemical_formula_sum 'Al12 Cs9.24 O48 Si12 Tl2.98'
_chemical_name_systematic 'Cs9.24 Tl2.98 Si12 Al12 O48'
_space_group_IT_number 221
_symmetry_space_group_name_Hall '-P 4 2 3'
_symmetry_space_group_name_H-M 'P m -3 m'
_cell_angle_alpha 90
_cell_angle_beta 90
_cell_angle_gamma 90
_cell_formula_units_Z 1
_cell_length_a 12.312
_cell_length_b 12.312
_cell_length_c 12.312
_cell_volume 1866.319
_citation_journal_id_ASTM JPCHAX
_cod_data_source_file Subramanian_JPCHAX_1979_453.cif
_cod_data_source_block Al12Cs9.24O48Si12Tl2.98
_cod_database_code 1530839

loop_
_symmetry_equiv_pos_as_xyz
x,y,z
-y,x,z
-x,-y,z
y,-x,z
x,-y,-z
y,x,-z
-x,y,-z
-y,-x,-z
z,x,y
-x,z,y
-z,-x,y
x,-z,y
z,-x,-y
x,z,-y
-z,x,-y
-x,-z,-y
y,z,x
y,-z,-x
z,y,-x
-y,z,-x
-z,-y,-x
-y,-z,x
z,-y,x
-z,y,x
-x,-y,-z
y,-x,-z
x,y,-z
-y,x,-z
-x,y,z
-y,-x,z
x,-y,z
y,x,z
-z,-x,-y
x,-z,-y
z,x,-y
-x,z,-y
-z,x,y
-x,-z,y
z,-x,y
x,z,y
-y,-z,-x
-y,z,x
-z,-y,x
y,-z,x
z,y,x
y,z,-x
-z,y,-x
z,-y,-x

loop_
_atom_site_label
_atom_site_type_symbol
_atom_site_fract_x
_atom_site_fract_y
_atom_site_fract_z
_atom_site_occupancy
_atom_site_U_iso_or_equiv
Si1 Si+4 0 0.1824 0.372 0.5 0.0
O3 O-2 0.1116 0.1116 0.343 1 0.0
Cs3 Cs+1 0.0438 0.5 0.5 0.3333 0.0
Cs2 Cs+1 0 0.5 0.5 0.3333 0.0
O1 O-2 0 0.2189 0.5 1 0.0
Cs4 Cs+1 0.2865 0.2865 0.2865 0.18 0.0
Al1 Al+3 0 0.1824 0.372 0.5 0.0
Tl2 Tl+1 0.233 0.308 0.5 0.05 0.0
Cs1 Cs+1 0.2538 0.2538 0.2538 0.6 0.0
O2 O-2 0 0.2929 0.2929 1 0.0
Tl1 Tl+1 0.1025 0.1025 0.1025 0.22 0.0
